data_2217658
loop_
_publ_author_name
'Kai, Zhao'
'Yu, Feng'
'Yin, Xian-Hong'
'Jie, Zhu'
'Lin, Cui-Wu'
'Zhang, Shan-Shan'

_publ_section_title
;Aquatris[6-(3,5-dimethyl-1<i>H</i>-pyrazol-1-yl)picolinato]-\k^6^<i>N</i>,<i>N</i>',<i>O</i>;\k<i>O</i>-dysprosium(III)
 trihydrate
;
_journal_coeditor_code SI2070
_journal_issue 2
_journal_name_full 'Acta Crystallographica Section E'
_journal_page_first m408
_journal_page_last m409
_journal_paper_doi 10.1107/S1600536808001943
_journal_volume 64
_journal_year 2008
_chemical_formula_iupac '[Dy (C11 H10 N3 O2)3 (H2 O)], 3H2 O'
_chemical_formula_moiety 'C33 H32 N9 Dy O7, 3(H2 O)'
_chemical_formula_sum 'C33 H38 Dy N9 O10'
_chemical_formula_weight 883.22
_chemical_name_systematic
;
Aquatris[6-(3,5-dimethyl-1<i>H</i>-pyrazol-1-yl)picolinato]-
\k^6^N,N',O;\kO-dysprosium(III) trihydrate
;
_space_group_IT_number 14
_symmetry_cell_setting monoclinic
_symmetry_space_group_name_Hall '-P 2yn'
_symmetry_space_group_name_H-M 'P 1 21/n 1'
_atom_sites_solution_hydrogens geom
_atom_sites_solution_primary direct
_atom_sites_solution_secondary difmap
_audit_creation_method SHELXL-97
_cell_angle_alpha 90.00
_cell_angle_beta 99.741(2)
_cell_angle_gamma 90.00
_cell_formula_units_Z 4
_cell_length_a 15.4709(18)
_cell_length_b 12.8466(12)
_cell_length_c 18.543(2)
_cell_measurement_reflns_used 5527
_cell_measurement_temperature 298(2)
_cell_measurement_theta_max 26.968
_cell_measurement_theta_min 2.229
_cell_volume 3632.3(7)
_computing_cell_refinement 'SMART (Siemens, 1996)'
_computing_data_collection 'SMART (Siemens, 1996)'
_computing_data_reduction 'SAINT (Siemens, 1996)'
_computing_molecular_graphics 'SHELXTL (Sheldrick, 2008)'
_computing_publication_material 'SHELXTL (Sheldrick, 2008) and PLATON (Spek, 2003)'
_computing_structure_refinement 'SHELXL97 (Sheldrick, 2008)'
_computing_structure_solution 'SHELXS97 (Sheldrick, 2008)'
_diffrn_ambient_temperature 298(2)
_diffrn_measured_fraction_theta_full 0.980
_diffrn_measured_fraction_theta_max 0.980
_diffrn_measurement_device_type 'Siemens CCD area-detector'
_diffrn_measurement_method '\f and \w'
_diffrn_radiation_monochromator graphite
_diffrn_radiation_source 'fine-focus sealed tube'
_diffrn_radiation_type MoK\a
_diffrn_radiation_wavelength 0.71073
_diffrn_reflns_av_R_equivalents 0.0626
_diffrn_reflns_av_sigmaI/netI 0.0697
_diffrn_reflns_limit_h_max 18
_diffrn_reflns_limit_h_min -17
_diffrn_reflns_limit_k_max 11
_diffrn_reflns_limit_k_min -15
_diffrn_reflns_limit_l_max 22
_diffrn_reflns_limit_l_min -20
_diffrn_reflns_number 17074
_diffrn_reflns_theta_full 25.01
_diffrn_reflns_theta_max 25.01
_diffrn_reflns_theta_min 1.59
_exptl_absorpt_coefficient_mu 2.126
_exptl_absorpt_correction_T_max 0.7139
_exptl_absorpt_correction_T_min 0.5680
_exptl_absorpt_correction_type multi-scan
_exptl_absorpt_process_details '(SADABS; Sheldrick, 1996)'
_exptl_crystal_colour colorless
_exptl_crystal_density_diffrn 1.615
_exptl_crystal_density_method 'not measured'
_exptl_crystal_description block
_exptl_crystal_F_000 1780
_exptl_crystal_size_max 0.30
_exptl_crystal_size_mid 0.24
_exptl_crystal_size_min 0.17
_refine_diff_density_max 1.453
_refine_diff_density_min -0.927
_refine_ls_extinction_method none
_refine_ls_goodness_of_fit_ref 1.037
_refine_ls_hydrogen_treatment constr
_refine_ls_matrix_type full
_refine_ls_number_parameters 478
_refine_ls_number_reflns 6277
_refine_ls_number_restraints 0
_refine_ls_restrained_S_all 1.037
_refine_ls_R_factor_all 0.0922
_refine_ls_R_factor_gt 0.0499
_refine_ls_shift/su_max 0.001
_refine_ls_shift/su_mean 0.000
_refine_ls_structure_factor_coef Fsqd
_refine_ls_weighting_details 'w=1/[\s^2^(Fo^2^)+(0.0405P)^2^+8.4683P] where P=(Fo^2^+2Fc^2^)/3'
_refine_ls_weighting_scheme calc
_refine_ls_wR_factor_gt 0.0969
_refine_ls_wR_factor_ref 0.1176
_reflns_number_gt 4009
_reflns_number_total 6277
_reflns_threshold_expression I>2\s(I)
_cod_data_source_file si2070.cif
_cod_data_source_block I
_cod_depositor_comments
;
The following automatic conversions were performed:
'_symmetry_cell_setting' value 'Monoclinic' changed to 'monoclinic'
according to '/home/saulius/struct/CIF-dictionaries/cif_core.dic'
dictionary named 'cif_core.dic' version 2.4.1 from 2010-06-29.

Automatic conversion script
Id: cif_fix_enum 1527 2010-12-29 10:47:43Z saulius 

The following automatic conversions were performed:

'_symmetry_cell_setting' value 'Monoclinic' changed to 'monoclinic'
according to /home/saulius/struct/CIF-dictionaries/cif_core.dic
dictionary named 'cif_core.dic' version 2.4.1 from 2010-06-29.

Automatic conversion script
Id: cif_fix_values 1715 2011-07-08 13:25:40Z adriana 
;
_cod_original_sg_symbol_H-M 'P 21/n'
_cod_database_code 2217658
_cod_database_fobs_code 2217658

loop_
_symmetry_equiv_pos_as_xyz
'x, y, z'
'-x+1/2, y+1/2, -z+1/2'
'-x, -y, -z'
'x-1/2, -y-1/2, z-1/2'

loop_
_atom_site_type_symbol
_atom_site_label
_atom_site_fract_x
_atom_site_fract_y
_atom_site_fract_z
_atom_site_U_iso_or_equiv
_atom_site_adp_type
_atom_site_calc_flag
_atom_site_refinement_flags
_atom_site_occupancy
Dy Dy1 0.75071(2) 0.66687(2) 1.003769(16) 0.03410(12) Uani d . 1
N N1 0.6309(4) 0.5937(4) 1.0664(3) 0.0361(14) Uani d . 1
N N2 0.5241(4) 0.6864(5) 0.9895(3) 0.0396(15) Uani d . 1
N N3 0.5898(4) 0.7133(5) 0.9520(3) 0.0386(14) Uani d . 1
N N4 0.8662(4) 0.5887(5) 0.9402(3) 0.0414(15) Uani d . 1
N N5 0.9742(4) 0.6866(5) 1.0092(4) 0.0506(17) Uani d . 1
N N6 0.9143(4) 0.7066(5) 1.0545(3) 0.0485(17) Uani d . 1
N N7 0.8795(4) 0.8013(5) 0.8338(3) 0.0455(16) Uani d . 1
N N8 0.9188(4) 0.7169(5) 0.7327(3) 0.0485(16) Uani d . 1
N N9 0.9861(5) 0.6876(5) 0.6967(3) 0.0524(18) Uani d . 1
O O1 0.7997(4) 0.5476(5) 1.0950(3) 0.0616(16) Uani d . 1
O O2 0.7858(4) 0.4614(5) 1.1964(3) 0.084(2) Uani d . 1
O O3 0.7008(3) 0.5403(4) 0.9230(3) 0.0567(15) Uani d . 1
O O4 0.7111(5) 0.4224(6) 0.8381(4) 0.094(2) Uani d . 1
O O5 0.7797(3) 0.8105(4) 0.9442(2) 0.0444(13) Uani d . 1
O O6 0.8256(5) 0.9737(5) 0.9672(4) 0.087(2) Uani d . 1
O O7 0.7206(3) 0.7929(4) 1.0893(2) 0.0492(13) Uani d . 1
H H7D 0.6888 0.7698 1.1189 0.059 Uiso d R 1
H H7E 0.6992 0.8488 1.0692 0.059 Uiso d R 1
O O8 0.8288(4) 0.2837(4) 0.2749(3) 0.0619(15) Uani d . 1
H H8A 0.8104 0.3374 0.2502 0.074 Uiso d R 1
H H8B 0.8844 0.2873 0.2855 0.074 Uiso d R 1
O O9 0.7072(5) -0.0051(5) 0.0552(3) 0.094(3) Uani d . 1
H H9A 0.7490 -0.0074 0.0308 0.113 Uiso d R 1
H H9B 0.7232 0.0315 0.0933 0.113 Uiso d R 1
O O10 0.7578(5) 0.6130(6) 0.3125(3) 0.099(2) Uani d . 1
H H10A 0.7319 0.6644 0.2894 0.119 Uiso d R 1
H H10B 0.7670 0.5674 0.2814 0.119 Uiso d R 1
C C1 0.7554(6) 0.5094(7) 1.1399(4) 0.054(2) Uani d . 1
C C2 0.6573(5) 0.5279(6) 1.1235(4) 0.0439(19) Uani d . 1
C C3 0.6000(6) 0.4839(7) 1.1636(4) 0.055(2) Uani d . 1
H H3 0.6197 0.4401 1.2029 0.066 Uiso calc R 1
C C4 0.5124(6) 0.5070(7) 1.1436(4) 0.059(2) Uani d . 1
H H4 0.4716 0.4759 1.1683 0.071 Uiso calc R 1
C C5 0.4849(5) 0.5744(7) 1.0883(4) 0.052(2) Uani d . 1
H H5 0.4259 0.5921 1.0761 0.063 Uiso calc R 1
C C6 0.5470(5) 0.6171(6) 1.0500(4) 0.0406(18) Uani d . 1
C C7 0.3586(5) 0.7125(8) 0.9814(5) 0.069(3) Uani d . 1
H H7A 0.3401 0.6412 0.9763 0.103 Uiso calc R 1
H H7B 0.3158 0.7560 0.9522 0.103 Uiso calc R 1
H H7C 0.3644 0.7329 1.0318 0.103 Uiso calc R 1
C C8 0.4452(5) 0.7243(7) 0.9564(4) 0.049(2) Uani d . 1
C C9 0.4607(5) 0.7774(7) 0.8958(4) 0.053(2) Uani d . 1
H H9 0.4196 0.8126 0.8621 0.064 Uiso calc R 1
C C10 0.5501(5) 0.7684(6) 0.8948(4) 0.047(2) Uani d . 1
C C11 0.5989(6) 0.8110(7) 0.8377(4) 0.060(2) Uani d . 1
H H11A 0.6177 0.8808 0.8505 0.090 Uiso calc R 1
H H11B 0.5610 0.8113 0.7910 0.090 Uiso calc R 1
H H11C 0.6491 0.7682 0.8351 0.090 Uiso calc R 1
C C12 0.7414(6) 0.4911(7) 0.8808(4) 0.052(2) Uani d . 1
C C13 0.8373(5) 0.5204(6) 0.8873(4) 0.048(2) Uani d . 1
C C14 0.8902(6) 0.4777(7) 0.8429(4) 0.059(2) Uani d . 1
H H14 0.8681 0.4303 0.8065 0.071 Uiso calc R 1
C C15 0.9773(6) 0.5071(7) 0.8537(5) 0.063(2) Uani d . 1
H H15 1.0145 0.4802 0.8239 0.075 Uiso calc R 1
C C16 1.0093(6) 0.5766(7) 0.9088(5) 0.060(2) Uani d . 1
H H16 1.0680 0.5961 0.9174 0.072 Uiso calc R 1
C C17 0.9503(5) 0.6165(6) 0.9511(4) 0.046(2) Uani d . 1
C C18 1.1332(6) 0.7357(9) 0.9999(6) 0.094(4) Uani d . 1
H H18A 1.1539 0.6657 0.9966 0.142 Uiso calc R 1
H H18B 1.1781 0.7769 1.0288 0.142 Uiso calc R 1
H H18C 1.1189 0.7649 0.9517 0.142 Uiso calc R 1
C C19 1.0545(6) 0.7351(8) 1.0347(5) 0.068(3) Uani d . 1
C C20 1.0409(7) 0.7832(8) 1.0969(6) 0.080(3) Uani d . 1
H H20 1.0822 0.8231 1.1272 0.096 Uiso calc R 1
C C21 0.9556(6) 0.7636(8) 1.1085(5) 0.065(3) Uani d . 1
C C22 0.9154(7) 0.7962(9) 1.1728(5) 0.091(4) Uani d . 1
H H22A 0.8691 0.8451 1.1573 0.136 Uiso calc R 1
H H22B 0.9593 0.8280 1.2088 0.136 Uiso calc R 1
H H22C 0.8919 0.7362 1.1937 0.136 Uiso calc R 1
C C23 0.8286(5) 0.8888(7) 0.9366(4) 0.0481(19) Uani d . 1
C C24 0.8961(5) 0.8752(6) 0.8868(4) 0.0472(19) Uani d . 1
C C25 0.9700(6) 0.9355(7) 0.8983(4) 0.060(2) Uani d . 1
H H25 0.9788 0.9847 0.9356 0.073 Uiso calc R 1
C C26 1.0319(6) 0.9207(7) 0.8524(5) 0.066(3) Uani d . 1
H H26 1.0837 0.9590 0.8592 0.080 Uiso calc R 1
C C27 1.0154(6) 0.8492(7) 0.7972(4) 0.060(2) Uani d . 1
H H27 1.0554 0.8389 0.7656 0.072 Uiso calc R 1
C C28 0.9382(5) 0.7923(6) 0.7890(4) 0.0464(19) Uani d . 1
C C29 0.7571(6) 0.6856(7) 0.7301(4) 0.062(2) Uani d . 1
H H29A 0.7139 0.6385 0.7052 0.092 Uiso calc R 1
H H29B 0.7382 0.7560 0.7195 0.092 Uiso calc R 1
H H29C 0.7642 0.6737 0.7818 0.092 Uiso calc R 1
C C30 0.8417(6) 0.6681(7) 0.7049(4) 0.051(2) Uani d . 1
C C31 0.8611(6) 0.6068(7) 0.6500(4) 0.062(2) Uani d . 1
H H31 0.8221 0.5636 0.6202 0.074 Uiso calc R 1
C C32 0.9491(6) 0.6201(7) 0.6464(4) 0.058(2) Uani d . 1
C C33 1.0021(7) 0.5682(8) 0.5948(5) 0.081(3) Uani d . 1
H H33A 1.0631 0.5689 0.6163 0.121 Uiso calc R 1
H H33B 0.9941 0.6054 0.5493 0.121 Uiso calc R 1
H H33C 0.9828 0.4976 0.5862 0.121 Uiso calc R 1

loop_
_atom_site_aniso_label
_atom_site_aniso_U_11
_atom_site_aniso_U_22
_atom_site_aniso_U_33
_atom_site_aniso_U_12
_atom_site_aniso_U_13
_atom_site_aniso_U_23
Dy1 0.02830(17) 0.03581(18) 0.03982(18) -0.0007(2) 0.01043(12) 0.00066(18)
N1 0.035(4) 0.035(4) 0.042(3) -0.007(3) 0.015(3) 0.001(3)
N2 0.028(3) 0.048(4) 0.045(3) -0.004(3) 0.013(3) -0.004(3)
N3 0.024(3) 0.045(4) 0.048(3) 0.003(3) 0.009(3) -0.002(3)
N4 0.041(4) 0.041(4) 0.046(3) 0.002(3) 0.016(3) 0.003(3)
N5 0.033(4) 0.052(5) 0.066(4) -0.006(3) 0.005(3) 0.005(3)
N6 0.033(4) 0.057(5) 0.052(4) 0.000(3) -0.003(3) 0.003(3)
N7 0.048(4) 0.047(4) 0.044(3) 0.005(3) 0.016(3) 0.006(3)
N8 0.051(4) 0.050(4) 0.046(3) 0.006(3) 0.015(3) 0.001(3)
N9 0.054(5) 0.050(5) 0.058(4) 0.003(3) 0.024(3) -0.002(3)
O1 0.045(4) 0.074(4) 0.068(3) 0.012(3) 0.015(3) 0.023(3)
O2 0.077(5) 0.092(5) 0.082(4) 0.023(4) 0.011(4) 0.050(4)
O3 0.042(4) 0.063(4) 0.069(3) -0.011(3) 0.019(3) -0.027(3)
O4 0.070(5) 0.096(6) 0.121(5) -0.017(4) 0.025(4) -0.061(5)
O5 0.043(3) 0.049(3) 0.044(3) -0.007(2) 0.013(2) 0.003(2)
O6 0.102(6) 0.070(5) 0.104(5) -0.026(4) 0.061(4) -0.037(4)
O7 0.055(4) 0.052(3) 0.046(3) -0.003(3) 0.022(2) -0.003(2)
O8 0.062(4) 0.066(4) 0.060(3) 0.012(3) 0.020(3) 0.013(3)
O9 0.135(7) 0.073(5) 0.093(4) -0.003(4) 0.069(5) -0.015(4)
O10 0.107(7) 0.105(6) 0.077(4) 0.014(5) -0.007(4) 0.001(4)
C1 0.051(6) 0.059(6) 0.052(4) 0.004(4) 0.011(4) 0.017(4)
C2 0.044(5) 0.043(5) 0.045(4) -0.005(4) 0.012(3) 0.004(3)
C3 0.062(6) 0.060(6) 0.046(4) -0.010(5) 0.019(4) 0.010(4)
C4 0.058(6) 0.069(6) 0.056(5) -0.020(5) 0.026(4) 0.004(5)
C5 0.037(5) 0.066(6) 0.057(5) -0.015(4) 0.017(4) -0.002(4)
C6 0.032(5) 0.045(5) 0.046(4) -0.007(4) 0.010(3) -0.010(3)
C7 0.035(5) 0.081(7) 0.093(6) 0.013(5) 0.017(4) -0.002(5)
C8 0.032(5) 0.053(5) 0.062(5) 0.000(4) 0.008(4) -0.006(4)
C9 0.033(5) 0.056(6) 0.068(5) 0.004(4) 0.001(4) 0.005(4)
C10 0.036(5) 0.050(5) 0.054(4) 0.002(4) 0.006(4) 0.009(4)
C11 0.050(5) 0.067(6) 0.061(5) 0.003(5) 0.002(4) 0.020(4)
C12 0.052(5) 0.049(5) 0.057(4) -0.002(4) 0.015(4) -0.018(4)
C13 0.044(5) 0.052(6) 0.053(4) 0.008(4) 0.019(4) -0.001(4)
C14 0.060(6) 0.060(6) 0.062(5) 0.012(5) 0.025(4) -0.006(4)
C15 0.056(6) 0.069(7) 0.069(5) 0.017(5) 0.026(5) 0.002(5)
C16 0.044(6) 0.067(7) 0.071(5) 0.006(5) 0.019(4) 0.012(5)
C17 0.036(5) 0.049(5) 0.056(4) 0.001(4) 0.014(4) 0.018(4)
C18 0.047(7) 0.100(9) 0.135(9) -0.011(6) 0.013(6) 0.012(7)
C19 0.035(6) 0.073(7) 0.092(7) -0.009(5) 0.000(5) 0.007(6)
C20 0.052(7) 0.075(8) 0.103(8) -0.007(6) -0.017(6) -0.004(6)
C21 0.045(6) 0.068(7) 0.075(6) -0.005(5) -0.013(5) 0.000(5)
C22 0.077(8) 0.107(9) 0.077(6) 0.013(7) -0.018(6) -0.029(6)
C23 0.046(5) 0.053(5) 0.047(4) -0.004(4) 0.015(4) -0.002(4)
C24 0.052(5) 0.047(5) 0.043(4) -0.004(4) 0.011(4) 0.004(4)
C25 0.059(6) 0.064(6) 0.061(5) -0.011(5) 0.019(4) -0.005(4)
C26 0.062(6) 0.066(7) 0.075(6) -0.013(5) 0.022(5) -0.008(5)
C27 0.060(6) 0.065(6) 0.062(5) -0.008(5) 0.028(4) -0.006(4)
C28 0.049(5) 0.048(5) 0.045(4) 0.003(4) 0.015(4) 0.005(3)
C29 0.051(5) 0.073(7) 0.060(5) 0.001(5) 0.008(4) 0.000(4)
C30 0.058(5) 0.054(5) 0.042(4) 0.008(4) 0.011(3) 0.006(4)
C31 0.073(7) 0.055(6) 0.055(5) 0.004(5) 0.009(4) -0.001(4)
C32 0.067(6) 0.051(6) 0.059(5) 0.007(5) 0.022(5) -0.001(4)
C33 0.093(8) 0.070(7) 0.088(6) 0.001(6) 0.041(6) -0.023(6)

loop_
_atom_type_symbol
_atom_type_description
_atom_type_scat_dispersion_real
_atom_type_scat_dispersion_imag
_atom_type_scat_source
C C 0.0033 0.0016 'International Tables Vol C Tables 4.2.6.8 and 6.1.1.4'
H H 0.0000 0.0000 'International Tables Vol C Tables 4.2.6.8 and 6.1.1.4'
N N 0.0061 0.0033 'International Tables Vol C Tables 4.2.6.8 and 6.1.1.4'
O O 0.0106 0.0060 'International Tables Vol C Tables 4.2.6.8 and 6.1.1.4'
Dy Dy -0.1892 4.4098 'International Tables Vol C Tables 4.2.6.8 and 6.1.1.4'

loop_
_geom_angle_atom_site_label_1
_geom_angle_atom_site_label_2
_geom_angle_atom_site_label_3
_geom_angle
O5 Dy1 O3 109.97(18)
O5 Dy1 O1 147.2(2)
O3 Dy1 O1 92.3(2)
O5 Dy1 O7 81.11(18)
O3 Dy1 O7 148.61(19)
O1 Dy1 O7 92.30(19)
O5 Dy1 N4 83.08(18)
O3 Dy1 N4 65.86(19)
O1 Dy1 N4 84.69(19)
O7 Dy1 N4 145.5(2)
O5 Dy1 N1 139.29(19)
O3 Dy1 N1 80.91(18)
O1 Dy1 N1 65.95(19)
O7 Dy1 N1 72.77(17)
N4 Dy1 N1 134.60(18)
O5 Dy1 N3 83.51(18)
O3 Dy1 N3 73.73(19)
O1 Dy1 N3 126.92(19)
O7 Dy1 N3 78.72(18)
N4 Dy1 N3 129.51(18)
N1 Dy1 N3 61.39(18)
O5 Dy1 N6 75.63(19)
O3 Dy1 N6 125.8(2)
O1 Dy1 N6 71.8(2)
O7 Dy1 N6 85.02(19)
N4 Dy1 N6 61.4(2)
N1 Dy1 N6 130.68(19)
N3 Dy1 N6 155.29(19)
C6 N1 C2 118.4(6)
C6 N1 Dy1 125.4(5)
C2 N1 Dy1 116.1(5)
C8 N2 N3 111.6(6)
C8 N2 C6 131.4(6)
N3 N2 C6 116.7(6)
C10 N3 N2 104.8(6)
C10 N3 Dy1 134.6(5)
N2 N3 Dy1 120.3(4)
C17 N4 C13 119.0(6)
C17 N4 Dy1 125.3(5)
C13 N4 Dy1 115.5(5)
N6 N5 C19 111.2(7)
N6 N5 C17 118.1(6)
C19 N5 C17 130.3(8)
C21 N6 N5 106.2(7)
C21 N6 Dy1 134.6(6)
N5 N6 Dy1 117.3(4)
C28 N7 C24 116.5(7)
C30 N8 N9 112.0(6)
C30 N8 C28 130.6(7)
N9 N8 C28 117.4(7)
C32 N9 N8 104.3(7)
C1 O1 Dy1 126.3(5)
C12 O3 Dy1 128.8(5)
C23 O5 Dy1 151.0(5)
Dy1 O7 H7D 113.2
Dy1 O7 H7E 112.9
H7D O7 H7E 110.6
H8A O8 H8B 108.2
H9A O9 H9B 108.6
H10A O10 H10B 108.3
O2 C1 O1 125.5(8)
O2 C1 C2 118.1(7)
O1 C1 C2 116.4(7)
N1 C2 C3 122.7(8)
N1 C2 C1 114.3(6)
C3 C2 C1 123.0(7)
C2 C3 C4 117.6(8)
C2 C3 H3 121.2
C4 C3 H3 121.2
C5 C4 C3 120.7(7)
C5 C4 H4 119.7
C3 C4 H4 119.7
C4 C5 C6 118.7(8)
C4 C5 H5 120.6
C6 C5 H5 120.6
N1 C6 C5 121.8(7)
N1 C6 N2 115.3(6)
C5 C6 N2 122.8(7)
C8 C7 H7A 109.5
C8 C7 H7B 109.5
H7A C7 H7B 109.5
C8 C7 H7C 109.5
H7A C7 H7C 109.5
H7B C7 H7C 109.5
N2 C8 C9 106.2(7)
N2 C8 C7 127.3(7)
C9 C8 C7 126.5(8)
C8 C9 C10 106.4(7)
C8 C9 H9 126.8
C10 C9 H9 126.8
N3 C10 C9 111.0(7)
N3 C10 C11 122.3(7)
C9 C10 C11 126.7(7)
C10 C11 H11A 109.5
C10 C11 H11B 109.5
H11A C11 H11B 109.5
C10 C11 H11C 109.5
H11A C11 H11C 109.5
H11B C11 H11C 109.5
O4 C12 O3 126.1(8)
O4 C12 C13 119.5(7)
O3 C12 C13 114.3(7)
N4 C13 C14 123.0(8)
N4 C13 C12 115.0(6)
C14 C13 C12 122.0(8)
C13 C14 C15 118.0(9)
C13 C14 H14 121.0
C15 C14 H14 121.0
C14 C15 C16 120.2(8)
C14 C15 H15 119.9
C16 C15 H15 119.9
C15 C16 C17 117.7(8)
C15 C16 H16 121.2
C17 C16 H16 121.2
N4 C17 C16 122.1(8)
N4 C17 N5 114.2(7)
C16 C17 N5 123.6(8)
C19 C18 H18A 109.5
C19 C18 H18B 109.5
H18A C18 H18B 109.5
C19 C18 H18C 109.5
H18A C18 H18C 109.5
H18B C18 H18C 109.5
C20 C19 N5 103.5(8)
C20 C19 C18 129.0(10)
N5 C19 C18 127.5(9)
C19 C20 C21 109.6(9)
C19 C20 H20 125.2
C21 C20 H20 125.2
N6 C21 C20 109.5(9)
N6 C21 C22 123.3(9)
C20 C21 C22 127.2(9)
C21 C22 H22A 109.5
C21 C22 H22B 109.5
H22A C22 H22B 109.5
C21 C22 H22C 109.5
H22A C22 H22C 109.5
H22B C22 H22C 109.5
O6 C23 O5 125.2(7)
O6 C23 C24 117.7(7)
O5 C23 C24 117.1(7)
N7 C24 C25 124.0(7)
N7 C24 C23 117.1(7)
C25 C24 C23 118.8(7)
C24 C25 C26 117.9(8)
C24 C25 H25 121.0
C26 C25 H25 121.0
C27 C26 C25 119.1(9)
C27 C26 H26 120.4
C25 C26 H26 120.4
C26 C27 C28 119.0(8)
C26 C27 H27 120.5
C28 C27 H27 120.5
N7 C28 C27 123.3(7)
N7 C28 N8 115.9(7)
C27 C28 N8 120.8(7)
C30 C29 H29A 109.5
C30 C29 H29B 109.5
H29A C29 H29B 109.5
C30 C29 H29C 109.5
H29A C29 H29C 109.5
H29B C29 H29C 109.5
C31 C30 N8 104.9(8)
C31 C30 C29 130.0(9)
N8 C30 C29 125.0(7)
C30 C31 C32 107.9(8)
C30 C31 H31 126.0
C32 C31 H31 126.0
N9 C32 C31 110.9(7)
N9 C32 C33 120.9(9)
C31 C32 C33 128.2(9)
C32 C33 H33A 109.5
C32 C33 H33B 109.5
H33A C33 H33B 109.5
C32 C33 H33C 109.5
H33A C33 H33C 109.5
H33B C33 H33C 109.5

loop_
_geom_bond_atom_site_label_1
_geom_bond_atom_site_label_2
_geom_bond_distance
Dy1 O5 2.235(5)
Dy1 O3 2.256(5)
Dy1 O1 2.313(5)
Dy1 O7 2.368(5)
Dy1 N4 2.511(6)
Dy1 N1 2.530(5)
Dy1 N3 2.582(6)
Dy1 N6 2.598(6)
N1 C6 1.317(9)
N1 C2 1.362(8)
N2 C8 1.360(9)
N2 N3 1.369(7)
N2 C6 1.429(9)
N3 C10 1.335(9)
N4 C17 1.331(9)
N4 C13 1.337(9)
N5 N6 1.375(8)
N5 C19 1.399(11)
N5 C17 1.405(10)
N6 C21 1.315(10)
N7 C28 1.335(9)
N7 C24 1.358(9)
N8 C30 1.369(10)
N8 N9 1.380(8)
N8 C28 1.418(9)
N9 C32 1.331(10)
O1 C1 1.262(9)
O2 C1 1.239(9)
O3 C12 1.254(8)
O4 C12 1.226(9)
O5 C23 1.280(9)
O6 C23 1.233(9)
O7 H7D 0.8499
O7 H7E 0.8501
O8 H8A 0.8500
O8 H8B 0.8500
O9 H9A 0.8499
O9 H9B 0.8500
O10 H10A 0.8500
O10 H10B 0.8499
C1 C2 1.515(11)
C2 C3 1.371(10)
C3 C4 1.377(12)
C3 H3 0.9300
C4 C5 1.355(11)
C4 H4 0.9300
C5 C6 1.399(10)
C5 H5 0.9300
C7 C8 1.498(10)
C7 H7A 0.9600
C7 H7B 0.9600
C7 H7C 0.9600
C8 C9 1.370(11)
C9 C10 1.391(11)
C9 H9 0.9300
C10 C11 1.504(10)
C11 H11A 0.9600
C11 H11B 0.9600
C11 H11C 0.9600
C12 C13 1.515(11)
C13 C14 1.371(10)
C14 C15 1.380(12)
C14 H14 0.9300
C15 C16 1.384(12)
C15 H15 0.9300
C16 C17 1.396(11)
C16 H16 0.9300
C18 C19 1.470(12)
C18 H18A 0.9600
C18 H18B 0.9600
C18 H18C 0.9600
C19 C20 1.356(13)
C20 C21 1.395(13)
C20 H20 0.9300
C21 C22 1.496(12)
C22 H22A 0.9600
C22 H22B 0.9600
C22 H22C 0.9600
C23 C24 1.518(10)
C24 C25 1.368(11)
C25 C26 1.399(11)
C25 H25 0.9300
C26 C27 1.365(11)
C26 H26 0.9300
C27 C28 1.388(11)
C27 H27 0.9300
C29 C30 1.479(11)
C29 H29A 0.9600
C29 H29B 0.9600
C29 H29C 0.9600
C30 C31 1.361(10)
C31 C32 1.385(12)
C31 H31 0.9300
C32 C33 1.516(11)
C33 H33A 0.9600
C33 H33B 0.9600
C33 H33C 0.9600

loop_
_geom_hbond_atom_site_label_D
_geom_hbond_atom_site_label_H
_geom_hbond_atom_site_label_A
_geom_hbond_site_symmetry_A
_geom_hbond_distance_DH
_geom_hbond_distance_HA
_geom_hbond_distance_DA
_geom_hbond_angle_DHA
_geom_hbond_publ_flag
O7 H7D O8 2_656 0.85 2.04 2.754(6) 141 yes
O7 H7E O9 1_566 0.85 1.90 2.670(9) 150 yes
O8 H8A O2 1_554 0.85 1.88 2.728(8) 172 yes
O8 H8B N9 3_766 0.85 2.00 2.847(10) 173 yes
O9 H9A O6 1_544 0.85 1.82 2.665(8) 170 yes
O9 H9B O10 2_645 0.85 2.02 2.858(9) 171 yes
O10 H10A O8 2_655 0.85 2.07 2.915(9) 175 yes
O10 H10B O2 1_554 0.85 2.14 2.988(10) 175 yes
C27 H27 O8 3_766 0.93 2.59 3.406(11) 147 yes
C29 H29B O4 2_656 0.96 2.57 3.363(12) 140 yes
C22 H22A O7 1_555 0.96 2.52 3.147(11) 123 yes
C29 H29C N7 1_555 0.96 2.49 2.874(10) 104 yes
C33 H33B Cg 4_564 0.96 2.97 3.893 161 yes

loop_
_geom_torsion_atom_site_label_1
_geom_torsion_atom_site_label_2
_geom_torsion_atom_site_label_3
_geom_torsion_atom_site_label_4
_geom_torsion
O5 Dy1 N1 C6 28.1(7)
O3 Dy1 N1 C6 -82.1(6)
O1 Dy1 N1 C6 -178.8(6)
O7 Dy1 N1 C6 80.6(6)
N4 Dy1 N1 C6 -124.4(5)
N3 Dy1 N1 C6 -5.7(5)
N6 Dy1 N1 C6 147.9(5)
O5 Dy1 N1 C2 -149.3(4)
O3 Dy1 N1 C2 100.5(5)
O1 Dy1 N1 C2 3.9(5)
O7 Dy1 N1 C2 -96.8(5)
N4 Dy1 N1 C2 58.2(6)
N3 Dy1 N1 C2 176.9(5)
N6 Dy1 N1 C2 -29.5(6)
C8 N2 N3 C10 -0.3(8)
C6 N2 N3 C10 173.7(6)
C8 N2 N3 Dy1 175.3(5)
C6 N2 N3 Dy1 -10.7(8)
O5 Dy1 N3 C10 23.7(7)
O3 Dy1 N3 C10 -89.3(7)
O1 Dy1 N3 C10 -169.7(7)
O7 Dy1 N3 C10 105.9(7)
N4 Dy1 N3 C10 -51.7(8)
N1 Dy1 N3 C10 -177.7(8)
N6 Dy1 N3 C10 56.1(9)
O5 Dy1 N3 N2 -150.3(5)
O3 Dy1 N3 N2 96.7(5)
O1 Dy1 N3 N2 16.2(6)
O7 Dy1 N3 N2 -68.1(5)
N4 Dy1 N3 N2 134.2(4)
N1 Dy1 N3 N2 8.3(4)
N6 Dy1 N3 N2 -117.9(6)
O5 Dy1 N4 C17 64.5(6)
O3 Dy1 N4 C17 -180.0(6)
O1 Dy1 N4 C17 -85.0(6)
O7 Dy1 N4 C17 1.3(7)
N1 Dy1 N4 C17 -133.2(5)
N3 Dy1 N4 C17 140.1(5)
N6 Dy1 N4 C17 -12.9(5)
O5 Dy1 N4 C13 -109.6(5)
O3 Dy1 N4 C13 5.9(5)
O1 Dy1 N4 C13 100.9(5)
O7 Dy1 N4 C13 -172.8(5)
N1 Dy1 N4 C13 52.7(6)
N3 Dy1 N4 C13 -34.0(6)
N6 Dy1 N4 C13 173.0(6)
C19 N5 N6 C21 -1.7(9)
C17 N5 N6 C21 172.6(7)
C19 N5 N6 Dy1 164.8(5)
C17 N5 N6 Dy1 -20.8(8)
O5 Dy1 N6 C21 88.3(8)
O3 Dy1 N6 C21 -167.2(8)
O1 Dy1 N6 C21 -87.9(8)
O7 Dy1 N6 C21 6.2(8)
N4 Dy1 N6 C21 178.2(9)
N1 Dy1 N6 C21 -55.9(9)
N3 Dy1 N6 C21 55.0(10)
O5 Dy1 N6 N5 -73.4(5)
O3 Dy1 N6 N5 31.1(6)
O1 Dy1 N6 N5 110.5(5)
O7 Dy1 N6 N5 -155.5(5)
N4 Dy1 N6 N5 16.5(5)
N1 Dy1 N6 N5 142.4(5)
N3 Dy1 N6 N5 -106.7(6)
C30 N8 N9 C32 0.1(8)
C28 N8 N9 C32 -178.2(7)
O5 Dy1 O1 C1 138.2(6)
O3 Dy1 O1 C1 -87.9(7)
O7 Dy1 O1 C1 61.1(7)
N4 Dy1 O1 C1 -153.4(7)
N1 Dy1 O1 C1 -8.9(7)
N3 Dy1 O1 C1 -16.5(8)
N6 Dy1 O1 C1 145.1(7)
O5 Dy1 O3 C12 68.4(7)
O1 Dy1 O3 C12 -87.1(7)
O7 Dy1 O3 C12 174.6(6)
N4 Dy1 O3 C12 -4.0(7)
N1 Dy1 O3 C12 -152.3(7)
N3 Dy1 O3 C12 145.0(7)
N6 Dy1 O3 C12 -18.0(8)
O3 Dy1 O5 C23 -137.7(10)
O1 Dy1 O5 C23 -7.7(12)
O7 Dy1 O5 C23 72.7(10)
N4 Dy1 O5 C23 -76.6(10)
N1 Dy1 O5 C23 122.8(10)
N3 Dy1 O5 C23 152.2(10)
N6 Dy1 O5 C23 -14.4(10)
Dy1 O1 C1 O2 -165.7(7)
Dy1 O1 C1 C2 12.1(11)
C6 N1 C2 C3 1.1(11)
Dy1 N1 C2 C3 178.7(6)
C6 N1 C2 C1 -177.7(7)
Dy1 N1 C2 C1 -0.1(8)
O2 C1 C2 N1 171.0(8)
O1 C1 C2 N1 -6.9(11)
O2 C1 C2 C3 -7.8(13)
O1 C1 C2 C3 174.3(8)
N1 C2 C3 C4 1.1(12)
C1 C2 C3 C4 179.8(8)
C2 C3 C4 C5 -2.9(13)
C3 C4 C5 C6 2.6(13)
C2 N1 C6 C5 -1.5(11)
Dy1 N1 C6 C5 -178.8(5)
C2 N1 C6 N2 -180.0(6)
Dy1 N1 C6 N2 2.7(9)
C4 C5 C6 N1 -0.3(12)
C4 C5 C6 N2 178.0(7)
C8 N2 C6 N1 177.8(7)
N3 N2 C6 N1 5.3(9)
C8 N2 C6 C5 -0.6(12)
N3 N2 C6 C5 -173.1(6)
N3 N2 C8 C9 -0.1(9)
C6 N2 C8 C9 -172.9(7)
N3 N2 C8 C7 -179.1(8)
C6 N2 C8 C7 8.1(14)
N2 C8 C9 C10 0.4(9)
C7 C8 C9 C10 179.4(8)
N2 N3 C10 C9 0.5(9)
Dy1 N3 C10 C9 -174.2(5)
N2 N3 C10 C11 -178.3(7)
Dy1 N3 C10 C11 7.0(12)
C8 C9 C10 N3 -0.6(10)
C8 C9 C10 C11 178.2(8)
Dy1 O3 C12 O4 179.7(7)
Dy1 O3 C12 C13 1.6(11)
C17 N4 C13 C14 -0.5(12)
Dy1 N4 C13 C14 174.0(6)
C17 N4 C13 C12 178.1(7)
Dy1 N4 C13 C12 -7.4(8)
O4 C12 C13 N4 -173.8(8)
O3 C12 C13 N4 4.4(11)
O4 C12 C13 C14 4.8(13)
O3 C12 C13 C14 -177.0(8)
N4 C13 C14 C15 0.0(13)
C12 C13 C14 C15 -178.5(8)
C13 C14 C15 C16 1.0(13)
C14 C15 C16 C17 -1.3(13)
C13 N4 C17 C16 0.1(11)
Dy1 N4 C17 C16 -173.8(5)
C13 N4 C17 N5 -178.5(6)
Dy1 N4 C17 N5 7.6(9)
C15 C16 C17 N4 0.8(12)
C15 C16 C17 N5 179.3(7)
N6 N5 C17 N4 9.5(10)
C19 N5 C17 N4 -177.4(8)
N6 N5 C17 C16 -169.1(7)
C19 N5 C17 C16 3.9(13)
N6 N5 C19 C20 0.8(10)
C17 N5 C19 C20 -172.6(8)
N6 N5 C19 C18 -177.3(9)
C17 N5 C19 C18 9.3(16)
N5 C19 C20 C21 0.4(11)
C18 C19 C20 C21 178.4(10)
N5 N6 C21 C20 1.9(10)
Dy1 N6 C21 C20 -161.2(6)
N5 N6 C21 C22 -175.6(9)
Dy1 N6 C21 C22 21.3(14)
C19 C20 C21 N6 -1.5(12)
C19 C20 C21 C22 175.9(10)
Dy1 O5 C23 O6 -86.0(14)
Dy1 O5 C23 C24 93.2(10)
C28 N7 C24 C25 -3.3(12)
C28 N7 C24 C23 178.1(7)
O6 C23 C24 N7 -156.2(8)
O5 C23 C24 N7 24.5(10)
O6 C23 C24 C25 25.1(12)
O5 C23 C24 C25 -154.1(8)
N7 C24 C25 C26 0.6(13)
C23 C24 C25 C26 179.2(8)
C24 C25 C26 C27 1.5(14)
C25 C26 C27 C28 -0.9(14)
C24 N7 C28 C27 4.1(11)
C24 N7 C28 N8 -178.2(6)
C26 C27 C28 N7 -2.1(13)
C26 C27 C28 N8 -179.7(8)
C30 N8 C28 N7 17.3(12)
N9 N8 C28 N7 -164.8(6)
C30 N8 C28 C27 -164.9(8)
N9 N8 C28 C27 13.0(11)
N9 N8 C30 C31 -0.2(9)
C28 N8 C30 C31 177.8(7)
N9 N8 C30 C29 -177.9(7)
C28 N8 C30 C29 0.0(13)
N8 C30 C31 C32 0.2(9)
C29 C30 C31 C32 177.8(8)
N8 N9 C32 C31 0.0(9)
N8 N9 C32 C33 -179.6(7)
C30 C31 C32 N9 -0.2(10)
C30 C31 C32 C33 179.5(8)
